data_7240677
loop_
_publ_author_name
'Shah, Syed Raza'
'Ali, Muhammad'
'Anwar, Muhammad U.'
'Al-Harrasi, Ahmed'

_publ_section_title
;
 A highly green approach towards aromatic nitro group substitutions:
 catalyst free reactions of nitroimidazoles with carbon nucleophiles in
 water
;
_journal_issue 36
_journal_name_full 'RSC Advances'
_journal_page_first 21656
_journal_page_last 21661
_journal_paper_doi 10.1039/D0RA03640D
_journal_volume 10
_journal_year 2020
_chemical_formula_moiety 'C20 H24 N4 O6'
_chemical_formula_sum 'C20 H24 N4 O6'
_chemical_formula_weight 416.43
_space_group_crystal_system monoclinic
_space_group_IT_number 14
_space_group_name_Hall '-P 2yn'
_space_group_name_H-M_alt 'P 1 21/n 1'
_atom_sites_solution_hydrogens mixed
_audit_creation_method SHELXL-2016/6
_audit_update_record
;
2020-04-06 deposited with the CCDC.	2020-05-19 downloaded from the CCDC.
;
_cell_angle_alpha 90
_cell_angle_beta 108.558(2)
_cell_angle_gamma 90
_cell_formula_units_Z 4
_cell_length_a 12.1408(6)
_cell_length_b 11.8095(6)
_cell_length_c 14.8569(7)
_cell_measurement_reflns_used 9917
_cell_measurement_temperature 296(2)
_cell_measurement_theta_max 26.43
_cell_measurement_theta_min 3.14
_cell_volume 2019.37(17)
_computing_cell_refinement 'Bruker SAINT'
_computing_data_collection 'Bruker APEX2'
_computing_data_reduction 'Bruker SAINT'
_computing_molecular_graphics 'Bruker SHELXTL'
_computing_publication_material 'Bruker SHELXTL'
_computing_structure_refinement 'SHELXL-2014 (Sheldrick 2014)'
_computing_structure_solution 'SHELXS-97 (Sheldrick 2008)'
_diffrn_ambient_temperature 296(2)
_diffrn_measured_fraction_theta_full 0.996
_diffrn_measured_fraction_theta_max 0.994
_diffrn_measurement_device_type 'Bruker APEX-II CCD'
_diffrn_measurement_method '\f and \w scans'
_diffrn_radiation_type MoK\a
_diffrn_radiation_wavelength 0.71073
_diffrn_reflns_av_R_equivalents 0.0350
_diffrn_reflns_av_unetI/netI 0.0177
_diffrn_reflns_Laue_measured_fraction_full 0.996
_diffrn_reflns_Laue_measured_fraction_max 0.994
_diffrn_reflns_limit_h_max 15
_diffrn_reflns_limit_h_min -15
_diffrn_reflns_limit_k_max 14
_diffrn_reflns_limit_k_min -14
_diffrn_reflns_limit_l_max 18
_diffrn_reflns_limit_l_min -18
_diffrn_reflns_number 36034
_diffrn_reflns_point_group_measured_fraction_full 0.996
_diffrn_reflns_point_group_measured_fraction_max 0.994
_diffrn_reflns_theta_full 25.242
_diffrn_reflns_theta_max 26.440
_diffrn_reflns_theta_min 3.135
_exptl_absorpt_coefficient_mu 0.103
_exptl_absorpt_correction_T_max 0.7454
_exptl_absorpt_correction_T_min 0.6764
_exptl_absorpt_correction_type multi-scan
_exptl_absorpt_process_details sadabs
_exptl_crystal_colour yellow
_exptl_crystal_density_diffrn 1.370
_exptl_crystal_description plate
_exptl_crystal_F_000 880
_exptl_crystal_size_max 0.45
_exptl_crystal_size_mid 0.35
_exptl_crystal_size_min 0.18
_refine_diff_density_max 0.636
_refine_diff_density_min -0.582
_refine_diff_density_rms 0.051
_refine_ls_extinction_coef 0.026(4)
_refine_ls_extinction_expression Fc^*^=kFc[1+0.001xFc^2^\l^3^/sin(2\q)]^-1/4^
_refine_ls_extinction_method 'SHELXL-2016/6 (Sheldrick 2016)'
_refine_ls_goodness_of_fit_ref 1.016
_refine_ls_hydrogen_treatment mixed
_refine_ls_matrix_type full
_refine_ls_number_parameters 281
_refine_ls_number_reflns 4131
_refine_ls_number_restraints 1
_refine_ls_restrained_S_all 1.016
_refine_ls_R_factor_all 0.0670
_refine_ls_R_factor_gt 0.0506
_refine_ls_shift/su_max 0.002
_refine_ls_shift/su_mean 0.000
_refine_ls_structure_factor_coef Fsqd
_refine_ls_weighting_details 'w=1/[\s^2^(Fo^2^)+(0.0916P)^2^+1.3500P] where P=(Fo^2^+2Fc^2^)/3'
_refine_ls_weighting_scheme calc
_refine_ls_wR_factor_gt 0.1397
_refine_ls_wR_factor_ref 0.1630
_reflns_Friedel_coverage 0.000
_reflns_number_gt 3290
_reflns_number_total 4131
_reflns_threshold_expression 'I > 2\s(I)'
_cod_data_source_file d0ra03640d2.cif
_cod_data_source_block SR287_rpt2_0m_a
_cod_depositor_comments 'Adding full bibliography for 7240676--7240677.cif.'
_cod_original_sg_symbol_H-M 'P 21/n'
_cod_database_code 7240677
_shelx_shelxl_version_number 2016/6
_shelx_space_group_comment
;
The symmetry employed for this shelxl refinement is uniquely defined
by the following loop, which should always be used as a source of
symmetry information in preference to the above space-group names.
They are only intended as comments.
;

loop_
_space_group_symop_operation_xyz
'x, y, z'
'-x+1/2, y+1/2, -z+1/2'
'-x, -y, -z'
'x-1/2, -y-1/2, z-1/2'

loop_
_atom_site_label
_atom_site_type_symbol
_atom_site_fract_x
_atom_site_fract_y
_atom_site_fract_z
_atom_site_U_iso_or_equiv
_atom_site_adp_type
_atom_site_occupancy
_atom_site_site_symmetry_order
_atom_site_calc_flag
_atom_site_refinement_flags_posn
_atom_site_refinement_flags_adp
_atom_site_refinement_flags_occupancy
_atom_site_disorder_assembly
_atom_site_disorder_group
O1 O 0.29197(14) 0.68123(17) 0.19674(12) 0.0571(5) Uani 1 1 d . . . . .
O2 O 0.44657(14) 0.57289(13) 0.20698(11) 0.0481(4) Uani 1 1 d . . . . .
O3 O 0.72102(14) 0.41030(14) 0.56695(10) 0.0486(4) Uani 1 1 d . . . . .
O4 O 0.99838(12) 0.68258(13) 0.65085(10) 0.0405(4) Uani 1 1 d . . . . .
O5 O 0.84554(14) 0.59671(12) 0.33691(10) 0.0400(4) Uani 1 1 d D . . . .
H5A H 0.864(2) 0.6492(18) 0.3035(17) 0.048 Uiso 1 1 d D U . . .
O6 O 0.54043(16) 0.26332(16) 0.50327(16) 0.0677(6) Uani 1 1 d . . . . .
H6A H 0.600(3) 0.317(2) 0.518(3) 0.102 Uiso 1 1 calc R U . . .
N1 N 0.58351(13) 0.41665(12) 0.34417(10) 0.0265(4) Uani 1 1 d . . . . .
N2 N 0.63333(14) 0.27553(13) 0.27386(11) 0.0317(4) Uani 1 1 d . . . . .
N3 N 0.92124(13) 0.63973(12) 0.49376(11) 0.0290(4) Uani 1 1 d . . . . .
N4 N 0.85870(14) 0.54719(14) 0.60824(11) 0.0314(4) Uani 1 1 d . . . . .
C1 C 0.30457(17) 0.59072(16) 0.05750(14) 0.0331(4) Uani 1 1 d . . . . .
C2 C 0.2084(2) 0.64683(19) -0.00197(17) 0.0465(5) Uani 1 1 d . . . . .
H2A H 0.170598 0.701238 0.022680 0.056 Uiso 1 1 calc R U . . .
C3 C 0.1690(2) 0.6220(2) -0.09750(18) 0.0558(6) Uani 1 1 d . . . . .
H3 H 0.104587 0.659750 -0.137179 0.067 Uiso 1 1 calc R U . . .
C4 C 0.2243(2) 0.5416(2) -0.13451(16) 0.0506(6) Uani 1 1 d . . . . .
H4 H 0.196982 0.525008 -0.199025 0.061 Uiso 1 1 calc R U . . .
C5 C 0.3200(2) 0.4857(2) -0.07649(17) 0.0472(5) Uani 1 1 d . . . . .
H5 H 0.357380 0.431653 -0.101865 0.057 Uiso 1 1 calc R U . . .
C6 C 0.36062(18) 0.50977(18) 0.01965(15) 0.0395(5) Uani 1 1 d . . . . .
H6 H 0.425292 0.471905 0.058888 0.047 Uiso 1 1 calc R U . . .
C7 C 0.34441(17) 0.62089(17) 0.15982(14) 0.0351(4) Uani 1 1 d . . . . .
C8 C 0.5007(2) 0.60581(19) 0.30462(16) 0.0497(6) Uani 1 1 d . . . . .
H8A H 0.453797 0.663089 0.321924 0.060 Uiso 1 1 calc R U . . .
H8B H 0.576679 0.637955 0.312379 0.060 Uiso 1 1 calc R U . . .
C9 C 0.51298(17) 0.50456(18) 0.36839(14) 0.0370(5) Uani 1 1 d . . . . .
H9A H 0.549016 0.527499 0.433899 0.044 Uiso 1 1 calc R U . . .
H9B H 0.436623 0.474365 0.362240 0.044 Uiso 1 1 calc R U . . .
C10 C 0.54257(16) 0.33010(16) 0.28505(13) 0.0294(4) Uani 1 1 d . . . . .
C11 C 0.41904(18) 0.2967(2) 0.24260(17) 0.0458(5) Uani 1 1 d . . . . .
H11A H 0.376228 0.357981 0.205025 0.069 Uiso 1 1 calc R U . . .
H11B H 0.386972 0.279038 0.292242 0.069 Uiso 1 1 calc R U . . .
H11C H 0.413980 0.231300 0.203056 0.069 Uiso 1 1 calc R U . . .
C12 C 0.73424(16) 0.32759(16) 0.32806(13) 0.0306(4) Uani 1 1 d . . . . .
H12 H 0.809385 0.305599 0.332650 0.037 Uiso 1 1 calc R U . . .
C13 C 0.70497(15) 0.41611(14) 0.37334(12) 0.0255(4) Uani 1 1 d . . . . .
C14 C 0.77742(15) 0.49472(14) 0.44485(12) 0.0260(4) Uani 1 1 d . . . . .
C15 C 0.78128(16) 0.47898(16) 0.53976(13) 0.0303(4) Uani 1 1 d . . . . .
C16 C 0.8683(2) 0.5336(2) 0.70862(14) 0.0455(5) Uani 1 1 d . . . . .
H16A H 0.814378 0.476920 0.714530 0.068 Uiso 1 1 calc R U . . .
H16B H 0.850939 0.604292 0.733045 0.068 Uiso 1 1 calc R U . . .
H16C H 0.945939 0.510762 0.743953 0.068 Uiso 1 1 calc R U . . .
C17 C 0.93054(15) 0.62634(15) 0.58816(13) 0.0284(4) Uani 1 1 d . . . . .
C18 C 0.99303(19) 0.72647(18) 0.46985(16) 0.0411(5) Uani 1 1 d . . . . .
H18A H 1.042607 0.691863 0.438654 0.062 Uiso 1 1 calc R U . . .
H18B H 1.039738 0.763231 0.526851 0.062 Uiso 1 1 calc R U . . .
H18C H 0.943949 0.781334 0.428315 0.062 Uiso 1 1 calc R U . . .
C19 C 0.84591(15) 0.57638(14) 0.41936(12) 0.0260(4) Uani 1 1 d . . . . .
C20 C 0.5875(4) 0.1562(3) 0.5061(4) 0.1029(14) Uani 1 1 d . . . . .
H20A H 0.529369 0.105544 0.468000 0.154 Uiso 1 1 calc R U . . .
H20B H 0.613936 0.129607 0.570469 0.154 Uiso 1 1 calc R U . . .
H20C H 0.651765 0.159132 0.481695 0.154 Uiso 1 1 calc R U . . .

loop_
_atom_site_aniso_label
_atom_site_aniso_U_11
_atom_site_aniso_U_22
_atom_site_aniso_U_33
_atom_site_aniso_U_23
_atom_site_aniso_U_13
_atom_site_aniso_U_12
O1 0.0439(9) 0.0788(12) 0.0522(10) -0.0147(9) 0.0203(8) 0.0109(8)
O2 0.0579(10) 0.0406(8) 0.0347(8) -0.0059(6) -0.0008(7) 0.0200(7)
O3 0.0589(10) 0.0556(10) 0.0332(8) -0.0040(7) 0.0176(7) -0.0294(8)
O4 0.0338(7) 0.0454(8) 0.0375(8) -0.0140(6) 0.0047(6) -0.0097(6)
O5 0.0585(9) 0.0335(7) 0.0292(7) 0.0031(6) 0.0154(6) -0.0132(6)
O6 0.0544(11) 0.0531(11) 0.0966(16) -0.0089(10) 0.0253(10) -0.0154(9)
N1 0.0260(7) 0.0285(8) 0.0246(7) -0.0038(6) 0.0074(6) -0.0018(6)
N2 0.0338(8) 0.0296(8) 0.0304(8) -0.0055(6) 0.0086(6) -0.0036(6)
N3 0.0286(8) 0.0255(7) 0.0311(8) -0.0008(6) 0.0071(6) -0.0056(6)
N4 0.0336(8) 0.0355(8) 0.0232(8) -0.0033(6) 0.0066(6) -0.0063(7)
C1 0.0326(10) 0.0314(9) 0.0365(10) 0.0019(8) 0.0127(8) -0.0006(7)
C2 0.0435(12) 0.0408(12) 0.0503(13) 0.0004(10) 0.0081(10) 0.0100(9)
C3 0.0561(15) 0.0469(13) 0.0503(14) 0.0059(11) -0.0032(11) 0.0045(11)
C4 0.0645(15) 0.0473(13) 0.0342(11) 0.0018(10) 0.0075(10) -0.0104(11)
C5 0.0562(14) 0.0439(12) 0.0445(12) -0.0065(10) 0.0202(10) -0.0020(10)
C6 0.0373(11) 0.0394(11) 0.0412(11) 0.0000(9) 0.0116(9) 0.0047(8)
C7 0.0370(10) 0.0322(10) 0.0385(11) 0.0030(8) 0.0152(9) 0.0003(8)
C8 0.0599(14) 0.0379(11) 0.0393(12) -0.0126(9) -0.0013(10) 0.0134(10)
C9 0.0324(10) 0.0465(11) 0.0312(10) -0.0097(8) 0.0087(8) 0.0068(8)
C10 0.0309(9) 0.0295(9) 0.0274(9) -0.0010(7) 0.0086(7) -0.0054(7)
C11 0.0345(11) 0.0502(13) 0.0499(13) -0.0139(10) 0.0094(9) -0.0149(9)
C12 0.0279(9) 0.0317(9) 0.0315(9) -0.0035(7) 0.0084(7) -0.0007(7)
C13 0.0254(8) 0.0277(9) 0.0229(8) 0.0010(6) 0.0069(7) -0.0024(7)
C14 0.0268(8) 0.0248(8) 0.0248(9) -0.0026(7) 0.0062(7) -0.0030(7)
C15 0.0314(9) 0.0305(9) 0.0280(9) -0.0023(7) 0.0080(7) -0.0059(7)
C16 0.0568(13) 0.0525(13) 0.0247(10) -0.0043(9) 0.0092(9) -0.0123(11)
C17 0.0240(8) 0.0269(9) 0.0313(9) -0.0046(7) 0.0045(7) 0.0011(7)
C18 0.0422(11) 0.0359(10) 0.0426(11) -0.0007(9) 0.0098(9) -0.0157(9)
C19 0.0284(9) 0.0211(8) 0.0265(9) -0.0005(6) 0.0058(7) 0.0006(6)
C20 0.100(3) 0.0555(19) 0.175(5) -0.006(2) 0.075(3) 0.0030(18)

loop_
_atom_type_symbol
_atom_type_description
_atom_type_scat_dispersion_real
_atom_type_scat_dispersion_imag
_atom_type_scat_source
C C 0.0033 0.0016 'International Tables Vol C Tables 4.2.6.8 and 6.1.1.4'
H H 0.0000 0.0000 'International Tables Vol C Tables 4.2.6.8 and 6.1.1.4'
N N 0.0061 0.0033 'International Tables Vol C Tables 4.2.6.8 and 6.1.1.4'
O O 0.0106 0.0060 'International Tables Vol C Tables 4.2.6.8 and 6.1.1.4'

loop_
_geom_angle_atom_site_label_1
_geom_angle_atom_site_label_2
_geom_angle_atom_site_label_3
_geom_angle
_geom_angle_site_symmetry_1
_geom_angle_site_symmetry_3
_geom_angle_publ_flag
C7 O2 C8 117.47(16) . . ?
C19 O5 H5A 141.2(17) . . ?
C20 O6 H6A 109.5 . . ?
C10 N1 C13 109.58(15) . . ?
C10 N1 C9 125.50(16) . . ?
C13 N1 C9 124.71(15) . . ?
C10 N2 C12 109.15(15) . . ?
C17 N3 C19 124.11(15) . . ?
C17 N3 C18 117.75(15) . . ?
C19 N3 C18 118.14(15) . . ?
C17 N4 C15 124.01(15) . . ?
C17 N4 C16 116.38(16) . . ?
C15 N4 C16 119.59(16) . . ?
C2 C1 C6 119.4(2) . . ?
C2 C1 C7 118.12(18) . . ?
C6 C1 C7 122.47(18) . . ?
C3 C2 C1 120.0(2) . . ?
C3 C2 H2A 120.0 . . ?
C1 C2 H2A 120.0 . . ?
C4 C3 C2 120.4(2) . . ?
C4 C3 H3 119.8 . . ?
C2 C3 H3 119.8 . . ?
C3 C4 C5 120.2(2) . . ?
C3 C4 H4 119.9 . . ?
C5 C4 H4 119.9 . . ?
C4 C5 C6 120.1(2) . . ?
C4 C5 H5 120.0 . . ?
C6 C5 H5 120.0 . . ?
C5 C6 C1 119.9(2) . . ?
C5 C6 H6 120.1 . . ?
C1 C6 H6 120.1 . . ?
O1 C7 O2 123.4(2) . . ?
O1 C7 C1 124.33(19) . . ?
O2 C7 C1 112.30(17) . . ?
O2 C8 C9 109.97(18) . . ?
O2 C8 H8A 109.7 . . ?
C9 C8 H8A 109.7 . . ?
O2 C8 H8B 109.7 . . ?
C9 C8 H8B 109.7 . . ?
H8A C8 H8B 108.2 . . ?
N1 C9 C8 110.99(17) . . ?
N1 C9 H9A 109.4 . . ?
C8 C9 H9A 109.4 . . ?
N1 C9 H9B 109.4 . . ?
C8 C9 H9B 109.4 . . ?
H9A C9 H9B 108.0 . . ?
N2 C10 N1 107.63(16) . . ?
N2 C10 C11 125.64(17) . . ?
N1 C10 C11 126.68(18) . . ?
C10 C11 H11A 109.5 . . ?
C10 C11 H11B 109.5 . . ?
H11A C11 H11B 109.5 . . ?
C10 C11 H11C 109.5 . . ?
H11A C11 H11C 109.5 . . ?
H11B C11 H11C 109.5 . . ?
C13 C12 N2 108.09(16) . . ?
C13 C12 H12 126.0 . . ?
N2 C12 H12 126.0 . . ?
C12 C13 N1 105.53(15) . . ?
C12 C13 C14 130.98(16) . . ?
N1 C13 C14 123.33(15) . . ?
C19 C14 C15 121.85(16) . . ?
C19 C14 C13 120.54(15) . . ?
C15 C14 C13 117.45(15) . . ?
O3 C15 N4 117.91(17) . . ?
O3 C15 C14 125.18(17) . . ?
N4 C15 C14 116.90(16) . . ?
N4 C16 H16A 109.5 . . ?
N4 C16 H16B 109.5 . . ?
H16A C16 H16B 109.5 . . ?
N4 C16 H16C 109.5 . . ?
H16A C16 H16C 109.5 . . ?
H16B C16 H16C 109.5 . . ?
O4 C17 N4 121.57(17) . . ?
O4 C17 N3 121.92(17) . . ?
N4 C17 N3 116.51(15) . . ?
N3 C18 H18A 109.5 . . ?
N3 C18 H18B 109.5 . . ?
H18A C18 H18B 109.5 . . ?
N3 C18 H18C 109.5 . . ?
H18A C18 H18C 109.5 . . ?
H18B C18 H18C 109.5 . . ?
O5 C19 C14 125.51(16) . . ?
O5 C19 N3 117.92(16) . . ?
C14 C19 N3 116.57(15) . . ?
O6 C20 H20A 109.5 . . ?
O6 C20 H20B 109.5 . . ?
H20A C20 H20B 109.5 . . ?
O6 C20 H20C 109.5 . . ?
H20A C20 H20C 109.5 . . ?
H20B C20 H20C 109.5 . . ?

loop_
_geom_bond_atom_site_label_1
_geom_bond_atom_site_label_2
_geom_bond_distance
_geom_bond_site_symmetry_2
_geom_bond_publ_flag
O1 C7 1.198(2) . ?
O2 C7 1.341(2) . ?
O2 C8 1.442(3) . ?
O3 C15 1.243(2) . ?
O4 C17 1.224(2) . ?
O5 C19 1.247(2) . ?
O5 H5A 0.868(17) . ?
O6 C20 1.383(4) . ?
O6 H6A 0.93(4) . ?
N1 C10 1.336(2) . ?
N1 C13 1.399(2) . ?
N1 C9 1.462(2) . ?
N2 C10 1.332(2) . ?
N2 C12 1.378(2) . ?
N3 C17 1.380(2) . ?
N3 C19 1.405(2) . ?
N3 C18 1.460(2) . ?
N4 C17 1.374(2) . ?
N4 C15 1.400(2) . ?
N4 C16 1.467(2) . ?
C1 C2 1.388(3) . ?
C1 C6 1.392(3) . ?
C1 C7 1.484(3) . ?
C2 C3 1.377(4) . ?
C2 H2A 0.9300 . ?
C3 C4 1.374(4) . ?
C3 H3 0.9300 . ?
C4 C5 1.375(3) . ?
C4 H4 0.9300 . ?
C5 C6 1.384(3) . ?
C5 H5 0.9300 . ?
C6 H6 0.9300 . ?
C8 C9 1.503(3) . ?
C8 H8A 0.9700 . ?
C8 H8B 0.9700 . ?
C9 H9A 0.9700 . ?
C9 H9B 0.9700 . ?
C10 C11 1.484(3) . ?
C11 H11A 0.9600 . ?
C11 H11B 0.9600 . ?
C11 H11C 0.9600 . ?
C12 C13 1.350(2) . ?
C12 H12 0.9300 . ?
C13 C14 1.473(2) . ?
C14 C19 1.402(2) . ?
C14 C15 1.408(2) . ?
C16 H16A 0.9600 . ?
C16 H16B 0.9600 . ?
C16 H16C 0.9600 . ?
C18 H18A 0.9600 . ?
C18 H18B 0.9600 . ?
C18 H18C 0.9600 . ?
C20 H20A 0.9600 . ?
C20 H20B 0.9600 . ?
C20 H20C 0.9600 . ?
